data_4322830
loop_
_publ_author_name
'David L. Clark'
'Steven D. Conradson'
'D. Webster Keogh'
'Phillip D. Palmer'
'Brian L. Scott'
'C. Drew Tait'

_publ_section_title
;
 Identification of the Limiting Species in the Plutonium(IV) Carbonate
 System. Solid State and Solution Molecular Structure of the [Pu(CO3)5]6-
 Ion
;
_journal_name_full 'Inorganic Chemistry'
_journal_page_first 2893
_journal_page_last 2899
_journal_paper_doi 10.1021/ic971190q
_journal_volume 37
_journal_year 1998
_chemical_formula_sum 'C11 H66 Na14 O66 Pu2'
_chemical_formula_weight 2060.50
_chemical_name_systematic
; 
 ? 
;
_space_group_IT_number 14
_symmetry_cell_setting monoclinic
_symmetry_space_group_name_Hall '-P 2ybc'
_symmetry_space_group_name_H-M 'P 1 21/c 1'
_atom_sites_solution_primary Patterson
_atom_sites_solution_secondary difmap
_audit_creation_method SHELXL
_cell_angle_alpha 90.00
_cell_angle_beta 101.417(8)
_cell_angle_gamma 90.00
_cell_formula_units_Z 2
_cell_length_a 9.860(2)
_cell_length_b 17.427(2)
_cell_length_c 18.2100(10)
_cell_measurement_reflns_used 25
_cell_measurement_temperature 293
_cell_measurement_theta_max 13.0
_cell_measurement_theta_min 12.5
_cell_volume 3067.1(7)
_computing_cell_refinement 'XSCANS 2.10B (Siemens)'
_computing_data_collection 'XSCANS 2.10B (Siemens)'
_computing_data_reduction 'XSCANS 2.10B (Siemens)'
_computing_molecular_graphics 'SHELXTL PC 4.2/360(Siemens)'
_computing_publication_material 'SHELXTL PC 4.2/360(Siemens)'
_computing_structure_refinement 'SHELXL-93 (Sheldrick, 1993)'
_computing_structure_solution 'SHELXS-86 (Sheldrick, 1990)'
_diffrn_ambient_temperature 293
_diffrn_measurement_device 'Siemens P4/PC'
_diffrn_measurement_method '\w scans'
_diffrn_radiation_monochromator graphite
_diffrn_radiation_source 'fine-focus sealed tube'
_diffrn_radiation_type MoK\a
_diffrn_radiation_wavelength 0.71073
_diffrn_reflns_av_R_equivalents 0.0356
_diffrn_reflns_av_sigmaI/netI 0.0539
_diffrn_reflns_limit_h_max 10
_diffrn_reflns_limit_h_min -1
_diffrn_reflns_limit_k_max 18
_diffrn_reflns_limit_k_min -1
_diffrn_reflns_limit_l_max 19
_diffrn_reflns_limit_l_min -19
_diffrn_reflns_number 5189
_diffrn_reflns_theta_max 22.50
_diffrn_reflns_theta_min 2.56
_diffrn_standards_decay_% 40
_diffrn_standards_interval_count 97
_diffrn_standards_number 3
_exptl_absorpt_coefficient_mu 2.369
_exptl_absorpt_correction_T_max 0.78
_exptl_absorpt_correction_T_min 0.72
_exptl_absorpt_correction_type empirical
_exptl_crystal_colour green
_exptl_crystal_density_diffrn 2.231
_exptl_crystal_density_method 'not measured'
_exptl_crystal_description 'rectangular block'
_exptl_crystal_F_000 2004
_exptl_crystal_size_max 0.33
_exptl_crystal_size_mid 0.25
_exptl_crystal_size_min 0.16
_refine_diff_density_max 0.696
_refine_diff_density_min -0.863
_refine_diff_density_rms 0.137
_refine_ls_extinction_method none
_refine_ls_goodness_of_fit_all 1.054
_refine_ls_goodness_of_fit_obs 1.101
_refine_ls_hydrogen_treatment noref
_refine_ls_matrix_type full
_refine_ls_number_parameters 433
_refine_ls_number_reflns 3995
_refine_ls_number_restraints 0
_refine_ls_restrained_S_all 1.054
_refine_ls_restrained_S_obs 1.101
_refine_ls_R_factor_all 0.0524
_refine_ls_R_factor_obs 0.0337
_refine_ls_shift/esd_max 0.000
_refine_ls_shift/esd_mean 0.000
_refine_ls_structure_factor_coef Fsqd
_refine_ls_weighting_details 'w=1/[\s^2^(Fo^2^)+(0.0397P)^2^+5.0273P] where P=(Fo^2^+2Fc^2^)/3'
_refine_ls_weighting_scheme calc
_refine_ls_wR_factor_all 0.0850
_refine_ls_wR_factor_obs 0.0775
_reflns_number_observed 3145
_reflns_number_total 3995
_reflns_observed_criterion >2sigma(I)
_cod_data_source_file ic971190q.cif
_cod_data_source_block xr122
_cod_depositor_comments
;
The following automatic conversions were performed:

'_refine_ls_weighting_scheme' value 'calc
w=1/[\s^2^(Fo^2^)+(0.0397P)^2^+5.0273P] where P=(Fo^2^+2Fc^2^)/3' was
changed to 'calc'. New tag '_refine_ls_weighting_details' was
created. The value of the new tag was set to
'w=1/[\s^2^(Fo^2^)+(0.0397P)^2^+5.0273P] where P=(Fo^2^+2Fc^2^)/3'.

Automatic conversion script
Id: cif_fix_values 3143 2015-03-26 13:38:13Z robertas 
;
_cod_database_code 4322830

loop_
_symmetry_equiv_pos_as_xyz
'x, y, z'
'-x, y+1/2, -z+1/2'
'-x, -y, -z'
'x, -y-1/2, z-1/2'

loop_
_atom_site_aniso_label
_atom_site_aniso_U_11
_atom_site_aniso_U_22
_atom_site_aniso_U_33
_atom_site_aniso_U_23
_atom_site_aniso_U_13
_atom_site_aniso_U_12
Pu1 0.0197(2) 0.0141(2) 0.0153(2) 0.00070(14) 0.00310(12) -0.0007(2)
Na1 0.056(3) 0.028(2) 0.045(2) 0.004(2) 0.016(2) 0.003(2)
Na2 0.062(3) 0.043(2) 0.031(2) 0.004(2) 0.017(2) -0.004(2)
Na3 0.045(2) 0.029(2) 0.029(2) -0.001(2) 0.007(2) 0.006(2)
Na4 0.039(2) 0.032(2) 0.032(2) 0.000(2) 0.010(2) 0.003(2)
Na5 0.032(2) 0.031(2) 0.030(2) 0.001(2) 0.003(2) 0.003(2)
Na6 0.040(2) 0.035(2) 0.031(2) 0.001(2) 0.002(2) 0.001(2)
Na7 0.031(2) 0.037(2) 0.033(2) -0.005(2) 0.007(2) -0.004(2)
O1 0.080(6) 0.021(3) 0.024(3) -0.003(3) 0.028(4) -0.007(3)
O2 0.041(4) 0.024(3) 0.024(3) 0.002(3) 0.008(3) -0.002(3)
O3 0.035(4) 0.016(3) 0.029(3) 0.007(3) 0.008(3) -0.001(3)
O4 0.171(10) 0.021(4) 0.048(4) 0.002(3) 0.064(6) 0.008(5)
O5 0.114(7) 0.020(4) 0.046(4) -0.005(3) 0.051(5) -0.014(4)
O6 0.086(6) 0.043(4) 0.035(4) -0.015(3) 0.042(4) -0.030(4)
O7 0.043(4) 0.021(3) 0.027(3) 0.004(3) 0.013(3) 0.007(3)
O8 0.069(5) 0.016(3) 0.022(3) -0.002(3) 0.014(3) -0.001(3)
O9 0.042(4) 0.018(3) 0.032(3) -0.005(3) 0.014(3) 0.001(3)
O10 0.027(4) 0.039(4) 0.026(3) -0.002(3) 0.004(3) 0.001(3)
O11 0.032(4) 0.168(9) 0.026(4) 0.026(5) 0.004(3) 0.001(6)
O12 0.018(4) 0.050(4) 0.036(3) 0.000(3) 0.000(3) -0.001(3)
O13 0.033(5) 0.033(4) 0.148(8) 0.021(5) -0.015(5) -0.007(4)
O14 0.035(5) 0.020(4) 0.178(10) -0.002(5) -0.029(5) 0.006(4)
O15 0.026(4) 0.046(4) 0.040(4) -0.005(3) 0.006(3) -0.002(4)
O16 0.049(5) 0.041(4) 0.040(4) 0.001(3) 0.015(3) 0.000(4)
O17 0.039(4) 0.037(4) 0.044(4) -0.004(3) 0.011(3) 0.001(3)
O18 0.044(4) 0.035(4) 0.036(3) -0.003(3) 0.009(3) -0.003(4)
O19 0.153(10) 0.074(6) 0.033(4) -0.016(4) -0.019(5) 0.075(6)
O20 0.040(4) 0.030(4) 0.045(4) -0.010(3) 0.016(3) 0.000(3)
O21 0.062(5) 0.043(4) 0.031(4) -0.008(3) -0.002(4) -0.012(4)
O22 0.034(4) 0.049(4) 0.044(4) -0.006(3) 0.005(3) -0.009(3)
O23 0.039(4) 0.027(3) 0.030(3) 0.004(3) 0.004(3) 0.003(3)
O24 0.042(5) 0.046(5) 0.109(7) -0.027(5) 0.006(5) 0.004(4)
O25 0.042(4) 0.040(4) 0.044(4) -0.003(3) 0.015(3) -0.003(3)
O26 0.044(4) 0.031(4) 0.030(3) 0.002(3) 0.004(3) 0.002(3)
O27 0.045(5) 0.042(4) 0.055(4) 0.013(3) 0.021(4) 0.001(3)
O28 0.034(4) 0.027(3) 0.034(3) 0.002(3) 0.000(3) 0.001(3)
O29 0.043(4) 0.033(4) 0.036(4) -0.003(3) -0.002(3) -0.002(3)
O30 0.042(4) 0.051(5) 0.060(5) 0.000(4) 0.015(4) 0.005(4)
O31 0.037(4) 0.029(3) 0.038(4) -0.003(3) 0.008(3) 0.004(3)
O32 0.055(5) 0.034(4) 0.036(4) -0.002(3) 0.005(3) -0.007(3)
O33 0.046(11) 0.044(10) 0.038(8) -0.012(7) 0.004(8) -0.003(8)
O33' 0.049(11) 0.058(11) 0.037(8) 0.012(8) 0.011(8) -0.002(9)
C1 0.019(5) 0.028(5) 0.028(5) -0.002(4) 0.003(4) 0.000(4)
C2 0.023(5) 0.025(5) 0.031(5) -0.001(5) 0.007(4) -0.011(5)
C3 0.022(5) 0.026(5) 0.022(5) -0.003(4) 0.008(4) -0.003(4)
C4 0.024(6) 0.037(5) 0.024(5) 0.011(4) 0.012(4) -0.002(5)
C5 0.017(5) 0.029(5) 0.018(4) 0.002(4) -0.002(4) -0.006(5)
C6 0.005(10) 0.034(12) 0.046(13) -0.009(10) 0.009(9) -0.006(9)

loop_
_atom_site_label
_atom_site_type_symbol
_atom_site_fract_x
_atom_site_fract_y
_atom_site_fract_z
_atom_site_U_iso_or_equiv
_atom_site_thermal_displace_type
_atom_site_occupancy
_atom_site_calc_flag
_atom_site_refinement_flags
_atom_site_disorder_group
Pu1 Pu 0.23835(3) 0.16127(2) 0.16082(2) 0.01640(12) Uani 1 d . .
Na1 Na 0.3233(4) -0.0292(2) 0.0794(2) 0.0422(10) Uani 1 d . .
Na2 Na 0.1593(4) 0.1522(2) 0.3614(2) 0.0439(10) Uani 1 d . .
Na3 Na 0.0575(4) -0.1518(2) 0.1684(2) 0.0344(9) Uani 1 d . .
Na4 Na -0.0578(4) -0.0339(2) 0.3009(2) 0.0339(9) Uani 1 d . .
Na5 Na 0.2588(4) -0.1302(2) 0.3428(2) 0.0315(8) Uani 1 d . .
Na6 Na 0.4357(4) -0.1452(2) 0.5377(2) 0.0361(9) Uani 1 d . .
Na7 Na -0.2735(4) -0.0569(2) 0.1260(2) 0.0337(9) Uani 1 d . .
O1 O 0.2058(8) 0.0777(3) 0.2619(3) 0.039(2) Uani 1 d . .
O2 O 0.1761(6) 0.0271(3) 0.1515(3) 0.0294(15) Uani 1 d . .
O3 O 0.1410(6) -0.0453(3) 0.2476(3) 0.0264(14) Uani 1 d . .
O4 O 0.3200(10) 0.1001(4) 0.0609(4) 0.074(3) Uani 1 d . .
O5 O 0.3226(9) 0.2201(3) 0.0581(4) 0.055(2) Uani 1 d . .
O6 O 0.3591(8) 0.1540(4) -0.0409(3) 0.051(2) Uani 1 d . .
O7 O 0.1949(6) 0.2972(3) 0.1681(3) 0.0294(15) Uani 1 d . .
O8 O 0.2140(7) 0.2325(3) 0.2710(3) 0.035(2) Uani 1 d . .
O9 O 0.1538(6) 0.3558(3) 0.2713(3) 0.0295(15) Uani 1 d . .
O10 O -0.0086(6) 0.1649(3) 0.1591(3) 0.0311(14) Uani 1 d . .
O11 O 0.0523(7) 0.1658(6) 0.0526(4) 0.076(3) Uani 1 d . .
O12 O -0.1729(6) 0.1679(4) 0.0532(3) 0.035(2) Uani 1 d . .
O13 O 0.4539(8) 0.0985(4) 0.2158(5) 0.076(3) Uani 1 d . .
O14 O 0.4621(8) 0.2173(4) 0.2101(6) 0.084(3) Uani 1 d . .
O15 O 0.6552(6) 0.1548(4) 0.2545(3) 0.037(2) Uani 1 d . .
O16 O 0.5206(7) -0.0448(4) 0.1752(3) 0.043(2) Uani 1 d . .
O17 O 0.3732(7) -0.0538(4) -0.0412(3) 0.039(2) Uani 1 d . .
O18 O 0.2477(7) -0.1584(3) 0.0981(3) 0.038(2) Uani 1 d . .
O19 O 0.0429(11) 0.2501(5) 0.4171(4) 0.092(4) Uani 1 d . .
O20 O 0.3286(7) 0.1462(3) 0.4791(3) 0.037(2) Uani 1 d . .
O21 O 0.0038(8) 0.0632(4) 0.3907(3) 0.047(2) Uani 1 d . .
O22 O -0.0625(7) -0.0550(4) 0.0762(4) 0.043(2) Uani 1 d . .
O23 O 0.1581(6) -0.2354(3) 0.2647(3) 0.033(2) Uani 1 d . .
O24 O -0.2671(8) -0.0574(4) 0.3726(5) 0.067(2) Uani 1 d . .
O25 O 0.0548(7) -0.1326(4) 0.3979(4) 0.041(2) Uani 1 d . .
O26 O -0.1722(7) 0.0487(3) 0.2075(3) 0.036(2) Uani 1 d . .
O27 O 0.4692(7) -0.1339(4) 0.2956(4) 0.046(2) Uani 1 d . .
O28 O 0.3754(6) -0.2276(3) 0.4309(3) 0.032(2) Uani 1 d . .
O29 O 0.3396(7) -0.0461(3) 0.4485(3) 0.038(2) Uani 1 d . .
O30 O 0.2251(7) -0.1526(4) 0.5918(4) 0.050(2) Uani 1 d . .
O31 O 0.4980(7) -0.2559(3) 0.6193(3) 0.034(2) Uani 1 d . .
O32 O 0.5024(7) -0.0440(3) 0.6302(3) 0.042(2) Uani 1 d . .
O33 O 0.1475(16) 0.0283(9) 0.4992(8) 0.043(4) Uani 0.50 d P .
O33' O 0.0823(16) -0.0121(10) 0.5113(8) 0.047(4) Uani 0.50 d P .
C1 C 0.1724(9) 0.0173(5) 0.2215(5) 0.025(2) Uani 1 d . .
C2 C 0.3329(9) 0.1581(5) 0.0225(5) 0.026(2) Uani 1 d . .
C3 C 0.1851(9) 0.2984(5) 0.2388(4) 0.023(2) Uani 1 d . .
C4 C -0.0497(9) 0.1666(5) 0.0864(5) 0.027(2) Uani 1 d . .
C5 C 0.5280(9) 0.1570(5) 0.2271(4) 0.022(2) Uani 1 d . .
C6 C 0.0272(17) 0.0342(10) 0.4592(10) 0.028(4) Uani 0.50 d P .

loop_
_atom_type_symbol
_atom_type_description
_atom_type_scat_dispersion_real
_atom_type_scat_dispersion_imag
_atom_type_scat_source
C C 0.0033 0.0016 'International Tables Vol C Tables 4.2.6.8 and 6.1.1.4'
H H 0.0000 0.0000 'International Tables Vol C Tables 4.2.6.8 and 6.1.1.4'
O O 0.0106 0.0060 'International Tables Vol C Tables 4.2.6.8 and 6.1.1.4'
Na Na 0.0362 0.0249 'International Tables Vol C Tables 4.2.6.8 and 6.1.1.4'
Pu Pu -9.4100 4.3056 'International Tables Vol C Tables 4.2.6.8 and 6.1.1.4'

loop_
_geom_angle_atom_site_label_1
_geom_angle_atom_site_label_2
_geom_angle_atom_site_label_3
_geom_angle
_geom_angle_site_symmetry_1
_geom_angle_site_symmetry_3
_geom_angle_publ_flag
O4 Pu1 O8 166.0(3) . . ?
O4 Pu1 O11 73.0(3) . . ?
O8 Pu1 O11 118.5(3) . . ?
O4 Pu1 O2 68.5(2) . . ?
O8 Pu1 O2 119.4(2) . . ?
O11 Pu1 O2 80.4(3) . . ?
O4 Pu1 O7 124.9(2) . . ?
O8 Pu1 O7 53.2(2) . . ?
O11 Pu1 O7 84.2(3) . . ?
O2 Pu1 O7 155.2(2) . . ?
O4 Pu1 O1 115.3(2) . . ?
O8 Pu1 O1 68.1(2) . . ?
O11 Pu1 O1 116.5(3) . . ?
O2 Pu1 O1 53.1(2) . . ?
O7 Pu1 O1 119.8(2) . . ?
O4 Pu1 O14 92.5(3) . . ?
O8 Pu1 O14 73.5(3) . . ?
O11 Pu1 O14 141.3(3) . . ?
O2 Pu1 O14 128.2(2) . . ?
O7 Pu1 O14 75.1(2) . . ?
O1 Pu1 O14 102.1(3) . . ?
O4 Pu1 O5 51.7(2) . . ?
O8 Pu1 O5 122.1(2) . . ?
O11 Pu1 O5 71.1(3) . . ?
O2 Pu1 O5 118.5(2) . . ?
O7 Pu1 O5 73.7(2) . . ?
O1 Pu1 O5 164.0(2) . . ?
O14 Pu1 O5 71.8(3) . . ?
O4 Pu1 O13 73.3(3) . . ?
O8 Pu1 O13 96.5(3) . . ?
O11 Pu1 O13 144.6(3) . . ?
O2 Pu1 O13 77.4(2) . . ?
O7 Pu1 O13 124.8(2) . . ?
O1 Pu1 O13 69.6(3) . . ?
O14 Pu1 O13 50.8(2) . . ?
O5 Pu1 O13 95.9(3) . . ?
O4 Pu1 O10 119.4(3) . . ?
O8 Pu1 O10 74.5(2) . . ?
O11 Pu1 O10 52.4(2) . . ?
O2 Pu1 O10 77.5(2) . . ?
O7 Pu1 O10 77.7(2) . . ?
O1 Pu1 O10 75.1(2) . . ?
O14 Pu1 O10 146.4(3) . . ?
O5 Pu1 O10 118.4(2) . . ?
O13 Pu1 O10 144.3(2) . . ?
O4 Pu1 C2 25.6(2) . . ?
O8 Pu1 C2 148.0(2) . . ?
O11 Pu1 C2 67.0(2) . . ?
O2 Pu1 C2 92.4(2) . . ?
O7 Pu1 C2 99.2(2) . . ?
O1 Pu1 C2 140.9(2) . . ?
O14 Pu1 C2 84.4(3) . . ?
O5 Pu1 C2 26.4(2) . . ?
O13 Pu1 C2 86.7(3) . . ?
O10 Pu1 C2 119.4(2) . . ?
O4 Pu1 C1 92.3(2) . . ?
O8 Pu1 C1 93.6(2) . . ?
O11 Pu1 C1 98.6(3) . . ?
O2 Pu1 C1 26.6(2) . . ?
O7 Pu1 C1 141.3(2) . . ?
O1 Pu1 C1 26.5(2) . . ?
O14 Pu1 C1 118.1(3) . . ?
O5 Pu1 C1 143.8(2) . . ?
O13 Pu1 C1 72.1(2) . . ?
O10 Pu1 C1 74.0(2) . . ?
C2 Pu1 C1 117.5(2) . . ?
O4 Na1 O2 71.2(2) . . ?
O4 Na1 O16 102.0(3) . . ?
O2 Na1 O16 98.3(2) . . ?
O4 Na1 O17 92.4(3) . . ?
O2 Na1 O17 148.3(3) . . ?
O16 Na1 O17 111.8(3) . . ?
O4 Na1 O18 161.2(4) . . ?
O2 Na1 O18 93.9(2) . . ?
O16 Na1 O18 91.2(2) . . ?
O17 Na1 O18 95.1(2) . . ?
O4 Na1 Pu1 36.3(2) . . ?
O2 Na1 Pu1 37.81(15) . . ?
O16 Na1 Pu1 91.4(2) . . ?
O17 Na1 Pu1 128.2(2) . . ?
O18 Na1 Pu1 131.4(2) . . ?
O4 Na1 Na7 97.9(3) . 1_655 ?
O2 Na1 Na7 129.8(2) . 1_655 ?
O16 Na1 Na7 34.3(2) . 1_655 ?
O17 Na1 Na7 78.0(2) . 1_655 ?
O18 Na1 Na7 100.5(2) . 1_655 ?
Pu1 Na1 Na7 108.38(11) . 1_655 ?
O4 Na1 Na3 127.0(3) . . ?
O2 Na1 Na3 57.8(2) . . ?
O16 Na1 Na3 98.7(2) . . ?
O17 Na1 Na3 123.6(2) . . ?
O18 Na1 Na3 36.3(2) . . ?
Pu1 Na1 Na3 95.54(9) . . ?
Na7 Na1 Na3 124.61(12) 1_655 . ?
O4 Na1 Na7 59.4(2) . 3 ?
O2 Na1 Na7 113.1(2) . 3 ?
O16 Na1 Na7 132.1(2) . 3 ?
O17 Na1 Na7 37.7(2) . 3 ?
O18 Na1 Na7 120.1(2) . 3 ?
Pu1 Na1 Na7 92.37(9) . 3 ?
Na7 Na1 Na7 100.44(10) 1_655 3 ?
Na3 Na1 Na7 128.32(12) . 3 ?
O8 Na2 O21 146.1(3) . . ?
O8 Na2 O1 71.0(2) . . ?
O21 Na2 O1 92.7(3) . . ?
O8 Na2 O19 94.0(3) . . ?
O21 Na2 O19 89.2(3) . . ?
O1 Na2 O19 154.9(3) . . ?
O8 Na2 O20 115.9(3) . . ?
O21 Na2 O20 97.9(2) . . ?
O1 Na2 O20 116.7(3) . . ?
O19 Na2 O20 87.7(3) . . ?
O8 Na2 Pu1 35.41(14) . . ?
O21 Na2 Pu1 120.6(2) . . ?
O1 Na2 Pu1 35.96(14) . . ?
O19 Na2 Pu1 124.9(2) . . ?
O20 Na2 Pu1 126.6(2) . . ?
O8 Na2 Na4 119.6(2) . . ?
O21 Na2 Na4 33.0(2) . . ?
O1 Na2 Na4 60.3(2) . . ?
O19 Na2 Na4 115.4(3) . . ?
O20 Na2 Na4 116.8(2) . . ?
Pu1 Na2 Na4 88.25(9) . . ?
O8 Na2 Na3 65.1(2) . 2 ?
O21 Na2 Na3 104.0(2) . 2 ?
O1 Na2 Na3 123.2(2) . 2 ?
O19 Na2 Na3 33.0(2) . 2 ?
O20 Na2 Na3 114.1(2) . 2 ?
Pu1 Na2 Na3 92.22(9) . 2 ?
Na4 Na2 Na3 114.83(12) . 2 ?
O8 Na2 Na6 89.6(2) . 3_656 ?
O21 Na2 Na6 120.9(2) . 3_656 ?
O1 Na2 Na6 90.5(2) . 3_656 ?
O19 Na2 Na6 109.9(3) . 3_656 ?
O20 Na2 Na6 32.9(2) . 3_656 ?
Pu1 Na2 Na6 93.69(10) . 3_656 ?
Na4 Na2 Na6 122.46(12) . 3_656 ?
Na3 Na2 Na6 122.52(12) 2 3_656 ?
O23 Na3 O19 95.8(3) . 2_545 ?
O23 Na3 O3 89.3(2) . . ?
O19 Na3 O3 174.4(3) 2_545 . ?
O23 Na3 O18 96.1(2) . . ?
O19 Na3 O18 83.6(3) 2_545 . ?
O3 Na3 O18 98.2(2) . . ?
O23 Na3 O22 173.6(3) . . ?
O19 Na3 O22 88.0(3) 2_545 . ?
O3 Na3 O22 86.7(2) . . ?
O18 Na3 O22 89.5(2) . . ?
O23 Na3 O9 88.3(2) . 2_545 ?
O19 Na3 O9 92.8(3) 2_545 2_545 ?
O3 Na3 O9 85.0(2) . 2_545 ?
O18 Na3 O9 174.6(3) . 2_545 ?
O22 Na3 O9 86.3(2) . 2_545 ?
O23 Na3 Na5 44.9(2) . . ?
O19 Na3 Na5 140.7(2) 2_545 . ?
O3 Na3 Na5 44.5(2) . . ?
O18 Na3 Na5 97.2(2) . . ?
O22 Na3 Na5 131.2(2) . . ?
O9 Na3 Na5 88.1(2) 2_545 . ?
O23 Na3 Na4 89.8(2) . . ?
O19 Na3 Na4 135.6(3) 2_545 . ?
O3 Na3 Na4 41.8(2) . . ?
O18 Na3 Na4 139.6(2) . . ?
O22 Na3 Na4 83.9(2) . . ?
O9 Na3 Na4 43.22(15) 2_545 . ?
Na5 Na3 Na4 60.40(10) . . ?
O23 Na3 Na7 132.6(2) . . ?
O19 Na3 Na7 87.0(3) 2_545 . ?
O3 Na3 Na7 87.8(2) . . ?
O18 Na3 Na7 131.2(2) . . ?
O22 Na3 Na7 42.3(2) . . ?
O9 Na3 Na7 44.28(15) 2_545 . ?
Na5 Na3 Na7 118.91(12) . . ?
Na4 Na3 Na7 58.53(9) . . ?
O23 Na3 Na1 115.1(2) . . ?
O19 Na3 Na1 109.9(2) 2_545 . ?
O3 Na3 Na1 69.7(2) . . ?
O18 Na3 Na1 35.3(2) . . ?
O22 Na3 Na1 68.1(2) . . ?
O9 Na3 Na1 144.3(2) 2_545 . ?
Na5 Na3 Na1 90.64(12) . . ?
Na4 Na3 Na1 107.14(11) . . ?
Na7 Na3 Na1 108.03(11) . . ?
O23 Na3 Na2 72.9(2) . 2_545 ?
O19 Na3 Na2 33.0(2) 2_545 2_545 ?
O3 Na3 Na2 148.5(2) . 2_545 ?
O18 Na3 Na2 109.2(2) . 2_545 ?
O22 Na3 Na2 108.3(2) . 2_545 ?
O9 Na3 Na2 69.0(2) 2_545 2_545 ?
Na5 Na3 Na2 114.57(12) . 2_545 ?
Na4 Na3 Na2 110.72(12) . 2_545 ?
Na7 Na3 Na2 85.74(11) . 2_545 ?
Na1 Na3 Na2 141.35(11) . 2_545 ?
O26 Na4 O21 94.8(2) . . ?
O26 Na4 O3 94.2(2) . . ?
O21 Na4 O3 103.1(3) . . ?
O26 Na4 O9 90.8(2) . 2_545 ?
O21 Na4 O9 166.5(3) . 2_545 ?
O3 Na4 O9 88.7(2) . 2_545 ?
O26 Na4 O25 175.5(3) . . ?
O21 Na4 O25 89.2(2) . . ?
O3 Na4 O25 86.9(2) . . ?
O9 Na4 O25 84.9(2) 2_545 . ?
O26 Na4 O24 98.1(3) . . ?
O21 Na4 O24 83.6(3) . . ?
O3 Na4 O24 165.5(3) . . ?
O9 Na4 O24 83.5(2) 2_545 . ?
O25 Na4 O24 80.3(2) . . ?
O26 Na4 C1 76.9(2) . . ?
O21 Na4 C1 90.3(3) . . ?
O3 Na4 C1 22.4(2) . . ?
O9 Na4 C1 102.9(2) 2_545 . ?
O25 Na4 C1 105.2(2) . . ?
O24 Na4 C1 171.8(3) . . ?
O26 Na4 C6 116.5(4) . . ?
O21 Na4 C6 23.7(4) . . ?
O3 Na4 C6 108.9(4) . . ?
O9 Na4 C6 145.3(4) 2_545 . ?
O25 Na4 C6 67.1(4) . . ?
O24 Na4 C6 72.3(4) . . ?
C1 Na4 C6 103.9(4) . . ?
O26 Na4 Na7 44.6(2) . . ?
O21 Na4 Na7 138.3(2) . . ?
O3 Na4 Na7 91.2(2) . . ?
O9 Na4 Na7 46.2(2) 2_545 . ?
O25 Na4 Na7 131.1(2) . . ?
O24 Na4 Na7 92.2(2) . . ?
C1 Na4 Na7 88.7(2) . . ?
C6 Na4 Na7 154.7(3) . . ?
O26 Na4 Na5 137.4(2) . . ?
O21 Na4 Na5 95.6(2) . . ?
O3 Na4 Na5 43.2(2) . . ?
O9 Na4 Na5 88.5(2) 2_545 . ?
O25 Na4 Na5 43.8(2) . . ?
O24 Na4 Na5 124.1(2) . . ?
C1 Na4 Na5 61.9(2) . . ?
C6 Na4 Na5 85.1(3) . . ?
Na7 Na4 Na5 120.12(12) . . ?
O26 Na4 Na3 92.0(2) . . ?
O21 Na4 Na3 145.4(2) . . ?
O3 Na4 Na3 42.5(2) . . ?
O9 Na4 Na3 46.2(2) 2_545 . ?
O25 Na4 Na3 85.8(2) . . ?
O24 Na4 Na3 128.9(2) . . ?
C1 Na4 Na3 58.4(2) . . ?
C6 Na4 Na3 143.3(3) . . ?
Na7 Na4 Na3 61.87(10) . . ?
Na5 Na4 Na3 58.27(10) . . ?
O26 Na4 Na2 81.6(2) . . ?
O21 Na4 Na2 32.5(2) . . ?
O3 Na4 Na2 74.6(2) . . ?
O9 Na4 Na2 160.9(2) 2_545 . ?
O25 Na4 Na2 102.9(2) . . ?
O24 Na4 Na2 114.8(2) . . ?
C1 Na4 Na2 58.4(2) . . ?
C6 Na4 Na2 52.1(3) . . ?
Na7 Na4 Na2 123.54(12) . . ?
Na5 Na4 Na2 85.49(11) . . ?
Na3 Na4 Na2 116.26(12) . . ?
O3 Na5 O27 95.0(2) . . ?
O3 Na5 O23 87.6(2) . . ?
O27 Na5 O23 93.0(2) . . ?
O3 Na5 O25 89.3(2) . . ?
O27 Na5 O25 175.7(3) . . ?
O23 Na5 O25 87.3(2) . . ?
O3 Na5 O29 103.7(2) . . ?
O27 Na5 O29 97.5(3) . . ?
O23 Na5 O29 163.8(3) . . ?
O25 Na5 O29 81.4(2) . . ?
O3 Na5 O28 174.2(2) . . ?
O27 Na5 O28 83.7(2) . . ?
O23 Na5 O28 86.8(2) . . ?
O25 Na5 O28 92.1(2) . . ?
O29 Na5 O28 82.0(2) . . ?
O3 Na5 Na3 44.5(2) . . ?
O27 Na5 Na3 92.8(2) . . ?
O23 Na5 Na3 43.3(2) . . ?
O25 Na5 Na3 90.4(2) . . ?
O29 Na5 Na3 147.5(2) . . ?
O28 Na5 Na3 129.8(2) . . ?
O3 Na5 Na4 42.4(2) . . ?
O27 Na5 Na4 137.2(2) . . ?
O23 Na5 Na4 89.5(2) . . ?
O25 Na5 Na4 47.0(2) . . ?
O29 Na5 Na4 91.3(2) . . ?
O28 Na5 Na4 139.1(2) . . ?
Na3 Na5 Na4 61.33(10) . . ?
O3 Na5 Na6 145.1(2) . . ?
O27 Na5 Na6 93.8(2) . . ?
O23 Na5 Na6 125.6(2) . . ?
O25 Na5 Na6 82.6(2) . . ?
O29 Na5 Na6 41.5(2) . . ?
O28 Na5 Na6 40.8(2) . . ?
Na3 Na5 Na6 167.48(14) . . ?
Na4 Na5 Na6 118.85(12) . . ?
O28 Na6 O20 89.1(2) . 3_656 ?
O28 Na6 O29 83.3(2) . . ?
O20 Na6 O29 100.3(3) 3_656 . ?
O28 Na6 O32 169.8(2) . . ?
O20 Na6 O32 87.5(2) 3_656 . ?
O29 Na6 O32 87.9(2) . . ?
O28 Na6 O31 90.8(2) . . ?
O20 Na6 O31 86.5(2) 3_656 . ?
O29 Na6 O31 170.8(3) . . ?
O32 Na6 O31 98.6(2) . . ?
O28 Na6 O30 101.5(3) . . ?
O20 Na6 O30 163.8(3) 3_656 . ?
O29 Na6 O30 93.2(3) . . ?
O32 Na6 O30 84.0(3) . . ?
O31 Na6 O30 81.2(2) . . ?
O28 Na6 Na5 42.1(2) . . ?
O20 Na6 Na5 99.5(2) 3_656 . ?
O29 Na6 Na5 41.4(2) . . ?
O32 Na6 Na5 129.3(2) . . ?
O31 Na6 Na5 131.7(2) . . ?
O30 Na6 Na5 96.6(2) . . ?
O28 Na6 Na2 114.5(2) . 3_656 ?
O20 Na6 Na2 33.5(2) 3_656 3_656 ?
O29 Na6 Na2 122.9(2) . 3_656 ?
O32 Na6 Na2 66.5(2) . 3_656 ?
O31 Na6 Na2 66.0(2) . 3_656 ?
O30 Na6 Na2 130.4(2) . 3_656 ?
Na5 Na6 Na2 133.06(12) . 3_656 ?
O6 Na7 O16 95.2(3) 3 1_455 ?
O6 Na7 O22 89.2(2) 3 . ?
O16 Na7 O22 174.1(3) 1_455 . ?
O6 Na7 O26 175.1(3) 3 . ?
O16 Na7 O26 88.9(2) 1_455 . ?
O22 Na7 O26 86.5(2) . . ?
O6 Na7 O9 96.3(3) 3 2_545 ?
O16 Na7 O9 94.8(2) 1_455 2_545 ?
O22 Na7 O9 88.6(2) . 2_545 ?
O26 Na7 O9 85.9(2) . 2_545 ?
O6 Na7 O17 95.8(3) 3 3 ?
O16 Na7 O17 84.6(2) 1_455 3 ?
O22 Na7 O17 91.1(2) . 3 ?
O26 Na7 O17 82.0(2) . 3 ?
O9 Na7 O17 167.9(2) 2_545 3 ?
O6 Na7 Na4 139.9(2) 3 . ?
O16 Na7 Na4 93.3(2) 1_455 . ?
O22 Na7 Na4 85.8(2) . . ?
O26 Na7 Na4 42.1(2) . . ?
O9 Na7 Na4 43.84(15) 2_545 . ?
O17 Na7 Na4 124.1(2) 3 . ?
O6 Na7 Na3 90.2(2) 3 . ?
O16 Na7 Na3 139.7(2) 1_455 . ?
O22 Na7 Na3 43.9(2) . . ?
O26 Na7 Na3 88.4(2) . . ?
O9 Na7 Na3 44.9(2) 2_545 . ?
O17 Na7 Na3 134.6(2) 3 . ?
Na4 Na7 Na3 59.60(9) . . ?
O6 Na7 Na1 74.2(2) 3 1_455 ?
O16 Na7 Na1 33.8(2) 1_455 1_455 ?
O22 Na7 Na1 145.3(2) . 1_455 ?
O26 Na7 Na1 108.2(2) . 1_455 ?
O9 Na7 Na1 122.7(2) 2_545 1_455 ?
O17 Na7 Na1 61.5(2) 3 1_455 ?
Na4 Na7 Na1 126.31(12) . 1_455 ?
Na3 Na7 Na1 159.72(13) . 1_455 ?
O6 Na7 Na1 71.8(2) 3 3 ?
O16 Na7 Na1 111.4(2) 1_455 3 ?
O22 Na7 Na1 66.3(2) . 3 ?
O26 Na7 Na1 104.2(2) . 3 ?
O9 Na7 Na1 151.8(2) 2_545 3 ?
O17 Na7 Na1 34.9(2) 3 3 ?
Na4 Na7 Na1 139.17(13) . 3 ?
Na3 Na7 Na1 108.24(11) . 3 ?
Na1 Na7 Na1 79.56(10) 1_455 3 ?
C1 O1 Na2 145.6(6) . . ?
C1 O1 Pu1 96.6(5) . . ?
Na2 O1 Pu1 109.3(2) . . ?
C1 O2 Na1 129.4(5) . . ?
C1 O2 Pu1 96.6(5) . . ?
Na1 O2 Pu1 105.5(2) . . ?
C1 O3 Na4 111.7(5) . . ?
C1 O3 Na3 121.8(5) . . ?
Na4 O3 Na3 95.7(2) . . ?
C1 O3 Na5 133.7(6) . . ?
Na4 O3 Na5 94.5(2) . . ?
Na3 O3 Na5 91.0(2) . . ?
C2 O4 Na1 151.9(6) . . ?
C2 O4 Pu1 98.8(5) . . ?
Na1 O4 Pu1 109.1(3) . . ?
C2 O5 Pu1 96.2(5) . . ?
C2 O6 Na7 123.2(6) . 3 ?
C3 O7 Pu1 96.8(5) . . ?
C3 O8 Na2 143.2(6) . . ?
C3 O8 Pu1 97.4(5) . . ?
Na2 O8 Pu1 111.0(2) . . ?
C3 O9 Na4 119.6(5) . 2 ?
C3 O9 Na7 136.3(6) . 2 ?
Na4 O9 Na7 89.9(2) 2 2 ?
C3 O9 Na3 118.0(5) . 2 ?
Na4 O9 Na3 90.6(2) 2 2 ?
Na7 O9 Na3 90.8(2) 2 2 ?
C4 O10 Pu1 97.1(5) . . ?
C4 O11 Pu1 98.7(5) . . ?
C5 O13 Pu1 97.9(5) . . ?
C5 O14 Pu1 98.3(5) . . ?
Na1 O16 Na7 111.8(3) . 1_655 ?
Na1 O17 Na7 107.4(3) . 3 ?
Na1 O18 Na3 108.4(3) . . ?
Na3 O19 Na2 113.9(3) 2 . ?
Na6 O20 Na2 113.5(3) 3_656 . ?
C6 O21 Na2 118.2(8) . . ?
C6 O21 Na4 110.8(8) . . ?
Na2 O21 Na4 114.4(3) . . ?
Na7 O22 Na3 93.8(2) . . ?
Na3 O23 Na5 91.8(2) . . ?
Na5 O25 Na4 89.1(2) . . ?
Na4 O26 Na7 93.3(2) . . ?
Na6 O28 Na5 97.2(2) . . ?
Na5 O29 Na6 97.1(2) . . ?
O33' O33 C6 67.5(15) . . ?
O33 O33' C6 65.9(14) . . ?
O33 O33' C6 151.6(20) . 3_556 ?
C6 O33' C6 102.6(15) . 3_556 ?
O33 O33' O33' 113.9(20) . 3_556 ?
C6 O33' O33' 53.3(11) . 3_556 ?
C6 O33' O33' 49.4(11) 3_556 3_556 ?
O3 C1 O1 123.2(7) . . ?
O3 C1 O2 123.1(8) . . ?
O1 C1 O2 113.6(8) . . ?
O3 C1 Pu1 178.8(6) . . ?
O1 C1 Pu1 56.9(4) . . ?
O2 C1 Pu1 56.8(4) . . ?
O3 C1 Na4 45.9(4) . . ?
O1 C1 Na4 95.6(5) . . ?
O2 C1 Na4 132.3(6) . . ?
Pu1 C1 Na4 133.2(3) . . ?
O6 C2 O4 122.8(8) . . ?
O6 C2 O5 125.2(8) . . ?
O4 C2 O5 111.9(7) . . ?
O6 C2 Pu1 172.8(7) . . ?
O4 C2 Pu1 55.5(4) . . ?
O5 C2 Pu1 57.5(4) . . ?
O9 C3 O8 123.7(7) . . ?
O9 C3 O7 124.0(8) . . ?
O8 C3 O7 112.2(7) . . ?
O9 C3 Pu1 176.0(6) . . ?
O8 C3 Pu1 56.1(4) . . ?
O7 C3 Pu1 56.4(4) . . ?
O12 C4 O11 123.5(8) . . ?
O12 C4 O10 124.7(7) . . ?
O11 C4 O10 111.8(8) . . ?
O12 C4 Pu1 178.7(7) . . ?
O11 C4 Pu1 55.4(4) . . ?
O10 C4 Pu1 56.4(4) . . ?
O14 C5 O13 113.0(8) . . ?
O14 C5 O15 123.8(8) . . ?
O13 C5 O15 123.2(9) . . ?
O14 C5 Pu1 56.4(5) . . ?
O13 C5 Pu1 56.7(5) . . ?
O15 C5 Pu1 178.6(6) . . ?
O33 C6 O33' 46.5(10) . . ?
O33 C6 O21 122.8(16) . . ?
O33' C6 O21 155.1(16) . . ?
O33 C6 O33' 118.6(18) . 3_556 ?
O33' C6 O33' 77.4(15) . 3_556 ?
O21 C6 O33' 118.6(15) . 3_556 ?
O33 C6 Na4 123.9(12) . . ?
O33' C6 Na4 116.5(12) . . ?
O21 C6 Na4 45.5(6) . . ?
O33' C6 Na4 99.9(10) 3_556 . ?

loop_
_geom_bond_atom_site_label_1
_geom_bond_atom_site_label_2
_geom_bond_distance
_geom_bond_site_symmetry_2
_geom_bond_publ_flag
Pu1 O4 2.381(6) . ?
Pu1 O8 2.412(5) . ?
Pu1 O11 2.413(7) . ?
Pu1 O2 2.415(6) . ?
Pu1 O7 2.415(6) . ?
Pu1 O1 2.418(5) . ?
Pu1 O14 2.418(7) . ?
Pu1 O5 2.420(6) . ?
Pu1 O13 2.423(7) . ?
Pu1 O10 2.430(6) . ?
Pu1 C2 2.854(8) . ?
Pu1 C1 2.867(9) . ?
Na1 O4 2.279(7) . ?
Na1 O2 2.356(7) . ?
Na1 O16 2.356(8) . ?
Na1 O17 2.382(7) . ?
Na1 O18 2.417(7) . ?
Na1 Na7 3.927(5) 1_655 ?
Na1 Na3 3.966(5) . ?
Na1 Na7 3.971(5) 3 ?
Na2 O8 2.305(7) . ?
Na2 O21 2.316(8) . ?
Na2 O1 2.348(6) . ?
Na2 O19 2.392(8) . ?
Na2 O20 2.444(8) . ?
Na2 Na4 3.921(5) . ?
Na2 Na3 4.010(5) 2 ?
Na2 Na6 4.054(6) 3_656 ?
Na3 O23 2.344(7) . ?
Na3 O19 2.391(8) 2_545 ?
Na3 O3 2.393(6) . ?
Na3 O18 2.473(7) . ?
Na3 O22 2.506(7) . ?
Na3 O9 2.544(7) 2_545 ?
Na3 Na5 3.416(5) . ?
Na3 Na4 3.524(5) . ?
Na3 Na7 3.603(5) . ?
Na3 Na2 4.010(5) 2_545 ?
Na4 O26 2.340(7) . ?
Na4 O21 2.348(7) . ?
Na4 O3 2.361(7) . ?
Na4 O9 2.414(7) 2_545 ?
Na4 O25 2.556(7) . ?
Na4 O24 2.684(9) . ?
Na4 C1 3.056(9) . ?
Na4 C6 3.08(2) . ?
Na4 Na7 3.485(5) . ?
Na4 Na5 3.492(5) . ?
Na5 O3 2.396(6) . ?
Na5 O27 2.398(7) . ?
Na5 O23 2.412(7) . ?
Na5 O25 2.420(7) . ?
Na5 O29 2.425(7) . ?
Na5 O28 2.459(7) . ?
Na5 Na6 3.640(5) . ?
Na6 O28 2.395(7) . ?
Na6 O20 2.403(7) 3_656 ?
Na6 O29 2.431(7) . ?
Na6 O32 2.438(7) . ?
Na6 O31 2.438(7) . ?
Na6 O30 2.471(8) . ?
Na6 Na2 4.054(6) 3_656 ?
Na7 O6 2.337(7) 3 ?
Na7 O16 2.385(7) 1_455 ?
Na7 O22 2.430(7) . ?
Na7 O26 2.449(7) . ?
Na7 O9 2.516(7) 2_545 ?
Na7 O17 2.545(7) 3 ?
Na7 Na1 3.927(5) 1_455 ?
Na7 Na1 3.971(5) 3 ?
O1 C1 1.288(10) . ?
O2 C1 1.293(9) . ?
O3 C1 1.254(9) . ?
O4 C2 1.250(10) . ?
O5 C2 1.275(10) . ?
O6 C2 1.234(10) . ?
O6 Na7 2.337(7) 3 ?
O7 C3 1.309(9) . ?
O8 C3 1.296(10) . ?
O9 C3 1.232(10) . ?
O9 Na4 2.414(7) 2 ?
O9 Na7 2.516(7) 2 ?
O9 Na3 2.544(7) 2 ?
O10 C4 1.306(10) . ?
O11 C4 1.278(10) . ?
O12 C4 1.245(10) . ?
O13 C5 1.247(10) . ?
O14 C5 1.243(10) . ?
O15 C5 1.255(10) . ?
O16 Na7 2.385(7) 1_655 ?
O17 Na7 2.545(7) 3 ?
O19 Na3 2.391(8) 2 ?
O20 Na6 2.403(7) 3_656 ?
O21 C6 1.32(2) . ?
O33 O33' 1.01(2) . ?
O33 C6 1.27(2) . ?
O33' C6 1.28(2) . ?
O33' C6 1.35(2) 3_556 ?
O33' O33' 1.65(3) 3_556 ?
C6 O33' 1.35(2) 3_556 ?
